data_4077865
loop_
_publ_author_name
'Kilah, Nathan L.'
'Wild, S. Bruce'

_publ_section_title
;
 Phosphine Complexes of an Enantiomerically Pure, Atropisomeric Arsenium
 Ion
;
_journal_issue 7
_journal_name_full Organometallics
_journal_page_first 2658
_journal_paper_doi 10.1021/om200853d
_journal_volume 31
_journal_year 2012
_chemical_absolute_configuration rmad
_chemical_compound_source
;
?
;
_chemical_formula_moiety ' C30 H27 As1 P1, F6 P, C4 H8 O1 '
_chemical_formula_sum 'C34 H35 As F6 O P2'
_chemical_formula_weight 710.51
_chemical_name_systematic
; 
? 
;
_space_group_IT_number 19
_symmetry_cell_setting orthorhombic
_symmetry_space_group_name_Hall 'P 2ac 2ab'
_symmetry_space_group_name_H-M 'P 21 21 21'
_atom_sites_solution_hydrogens geom
_atom_sites_solution_primary direct
_audit_creation_date 06-15-10
_audit_creation_method CRYSTALS_ver_12-03-99
_audit_update_record
;
2006-10-15 - Report on C34 H35 As1 F6 P2
             by Nathan L. Kilah
             for S. Bruce Wild

2006-10-15 - Passed CheckCif with minor warnings.


;
_cell_angle_alpha 90
_cell_angle_beta 90
_cell_angle_gamma 90
_cell_formula_units_Z 4
_cell_length_a 8.27700(10)
_cell_length_b 13.4613(2)
_cell_length_c 29.0898(4)
_cell_measurement_reflns_used 55722
_cell_measurement_temperature 200
_cell_measurement_theta_max 29
_cell_measurement_theta_min 3
_cell_volume 3241.16(8)
_computing_cell_refinement
; 
 Denzo/Scalepack (Otwinowski & Minor, 1996) 
;
_computing_data_collection
; 
 COLLECT (Nonius BV, 1997) 
;
_computing_data_reduction
; 
 Denzo/Scalepack (Otwinowski & Minor, 1996) 
;
_computing_molecular_graphics
; 
 ORTEP3 (Farrugia 1997) 
;
_computing_publication_material
; 
 CRYSTALS (Watkin et al 2003) 
;
_computing_structure_refinement
; 
 CRYSTALS (Watkin et al 2003) 
;
_computing_structure_solution
; 
 SIR92 (Altomare et al, 1994) 
;
_diffrn_ambient_temperature 200
_diffrn_measured_fraction_theta_full 0.999
_diffrn_measured_fraction_theta_max 0.999
_diffrn_measurement_device_type
; 
Nonius Kappa CCD 
;
_diffrn_measurement_method ' \f and \w scans with CCD '
_diffrn_radiation_monochromator graphite
_diffrn_radiation_type 'Mo K\a'
_diffrn_radiation_wavelength 0.71073
_diffrn_reflns_av_R_equivalents 0.036
_diffrn_reflns_limit_h_max 10
_diffrn_reflns_limit_h_min -10
_diffrn_reflns_limit_k_max 16
_diffrn_reflns_limit_k_min -17
_diffrn_reflns_limit_l_max 38
_diffrn_reflns_limit_l_min -38
_diffrn_reflns_number 42316
_diffrn_reflns_theta_full 27.880
_diffrn_reflns_theta_max 27.880
_diffrn_reflns_theta_min 2.558
_diffrn_standards_decay_% 0.00
_diffrn_standards_interval_count 0
_diffrn_standards_interval_time 0
_diffrn_standards_number 0
_exptl_absorpt_coefficient_mu 1.209
_exptl_absorpt_correction_T_max 0.897
_exptl_absorpt_correction_T_min 0.770
_exptl_absorpt_correction_type integration
_exptl_absorpt_process_details
;
Gaussian integration (Coppens, 1970)
;
_exptl_crystal_colour ' colourless '
_exptl_crystal_density_diffrn 1.456
_exptl_crystal_density_meas ?
_exptl_crystal_description ' plate '
_exptl_crystal_F_000 1456
_exptl_crystal_size_max 0.35
_exptl_crystal_size_mid 0.19
_exptl_crystal_size_min 0.09
_refine_diff_density_max 0.64
_refine_diff_density_min -0.46
_refine_ls_abs_structure_details 'Flack, 0 Friedel-pairs'
_refine_ls_abs_structure_Flack 0.032(11)
_refine_ls_extinction_method None
_refine_ls_goodness_of_fit_ref 0.8108
_refine_ls_hydrogen_treatment noref
_refine_ls_matrix_type full
_refine_ls_number_parameters 397
_refine_ls_number_reflns 4937
_refine_ls_number_restraints 24
_refine_ls_R_factor_all 0.0511
_refine_ls_R_factor_gt 0.0289
_refine_ls_shift/su_max 0.000591
_refine_ls_structure_factor_coef F
_refine_ls_weighting_details
;
 Method, part 1, Chebychev polynomial, (Watkin, 1994, Prince, 1982) 
 [weight] = 1.0/[A~0~*T~0~(x)+A~1~*T~1~(x) ... +A~n-1~]*T~n-1~(x)] 
 where A~i~ are the Chebychev coefficients listed below and x= Fcalc/Fmax 
 Method = Robust Weighting (Prince, 1982) 
 W = [weight] * [1-(deltaF/6*sigmaF)^2^]^2^ 
 A~i~ are: 
 1.04 0.373 0.711 
;
_refine_ls_weighting_scheme calc
_refine_ls_wR_factor_all 0.0522
_refine_ls_wR_factor_gt 0.0370
_refine_ls_wR_factor_ref 0.0367
_reflns_limit_h_max 10
_reflns_limit_h_min -10
_reflns_limit_k_max 17
_reflns_limit_k_min 0
_reflns_limit_l_max 38
_reflns_limit_l_min 0
_reflns_number_gt 4937
_reflns_number_total 7730
_reflns_threshold_expression I>3.00u(I)
_cod_data_source_file om200853d_si_002.cif
_cod_data_source_block kilah15_cif
_cod_depositor_comments
;
The following automatic conversions were performed:

'_symmetry_cell_setting' value 'Orthorhombic' changed to
'orthorhombic' according to
/home/saulius/struct/CIF-dictionaries/cif_core.dic dictionary named
'cif_core.dic' version 2.4.1 from 2010-06-29.

Automatic conversion script
Id: cif_fix_values 1715 2011-07-08 13:25:40Z adriana 

The following automatic conversions were performed:

'_exptl_crystal_density_meas' value ' not measured ' was changed to
'?' - the value is perceived as not measured.

Automatic conversion script
Id: cif_fix_values 3008 2015-01-20 13:52:24Z robertas 
;
_cod_original_sg_symbol_Hall 'P 2ac 2ab '
_cod_original_sg_symbol_H-M 'P 21 21 21 '
_cod_original_formula_sum ' C34 H35 As1 F6 O1 P2 '
_cod_database_code 4077865

loop_
_symmetry_equiv_pos_as_xyz
x,y,z
x+1/2,-y+1/2,-z
-x,y+1/2,-z+1/2
-x+1/2,-y,z+1/2

loop_
_atom_site_label
_atom_site_type_symbol
_atom_site_fract_x
_atom_site_fract_y
_atom_site_fract_z
_atom_site_U_iso_or_equiv
_atom_site_occupancy
_atom_site_adp_type
_atom_site_refinement_flags_adp
As1 As 0.41917(4) 0.37898(2) 0.450786(11) 0.0381 1.0000 Uani .
P1 P 0.67486(10) 0.42315(7) 0.47818(3) 0.0397 1.0000 Uani .
P2 P 0.66300(12) 0.04936(7) 0.42164(3) 0.0450 1.0000 Uani .
F1 F 0.6256(4) 0.1324(2) 0.45956(10) 0.0893 1.0000 Uani .
F2 F 0.5148(4) 0.0913(2) 0.39271(11) 0.0877 1.0000 Uani .
F3 F 0.5478(4) -0.0226(2) 0.44864(14) 0.0981 1.0000 Uani .
F4 F 0.6955(4) -0.0326(2) 0.38412(11) 0.0894 1.0000 Uani .
F5 F 0.8122(3) 0.0106(2) 0.45078(11) 0.0810 1.0000 Uani .
F6 F 0.7773(4) 0.1243(2) 0.39587(11) 0.0911 1.0000 Uani .
O1 O -0.0917(8) 0.3325(8) 0.1248(3) 0.2241 1.0000 Uani U
C1 C 0.3159(4) 0.5116(3) 0.44085(10) 0.0438 1.0000 Uani .
C2 C 0.4746(4) 0.3512(2) 0.38556(11) 0.0387 1.0000 Uani .
C10 C 0.3242(4) 0.5308(3) 0.35453(11) 0.0411 1.0000 Uani .
C11 C 0.3617(4) 0.5681(3) 0.39773(12) 0.0421 1.0000 Uani .
C12 C 0.4401(5) 0.6602(3) 0.40221(15) 0.0540 1.0000 Uani .
C13 C 0.4832(5) 0.7139(3) 0.36460(19) 0.0666 1.0000 Uani .
C14 C 0.4542(4) 0.6768(3) 0.31974(17) 0.0612 1.0000 Uani .
C15 C 0.5061(6) 0.7288(4) 0.2794(2) 0.0838 1.0000 Uani .
C16 C 0.4832(7) 0.6885(6) 0.2367(2) 0.0964 1.0000 Uani .
C17 C 0.4072(6) 0.5969(5) 0.23143(15) 0.0805 1.0000 Uani .
C18 C 0.3519(5) 0.5454(4) 0.26935(14) 0.0621 1.0000 Uani .
C19 C 0.3751(4) 0.5843(3) 0.31452(13) 0.0491 1.0000 Uani .
C20 C 0.2364(4) 0.4349(3) 0.34959(11) 0.0398 1.0000 Uani .
C21 C 0.3114(4) 0.3480(3) 0.36325(10) 0.0395 1.0000 Uani .
C22 C 0.2306(5) 0.2557(3) 0.35876(12) 0.0468 1.0000 Uani .
C23 C 0.0762(6) 0.2514(3) 0.34192(13) 0.0555 1.0000 Uani .
C24 C -0.0054(5) 0.3382(3) 0.32877(13) 0.0520 1.0000 Uani .
C25 C -0.1668(5) 0.3371(4) 0.31121(15) 0.0659 1.0000 Uani .
C26 C -0.2446(5) 0.4208(5) 0.29944(15) 0.0725 1.0000 Uani .
C27 C -0.1666(5) 0.5144(4) 0.30405(14) 0.0684 1.0000 Uani .
C28 C -0.0117(5) 0.5195(3) 0.32014(13) 0.0563 1.0000 Uani .
C29 C 0.0752(5) 0.4319(3) 0.33245(10) 0.0475 1.0000 Uani .
C30 C 0.8274(5) 0.3487(3) 0.45065(18) 0.0588 1.0000 Uani .
C40 C 0.6741(5) 0.3887(4) 0.53808(12) 0.0644 1.0000 Uani .
C50 C 0.7288(4) 0.5515(3) 0.47250(12) 0.0435 1.0000 Uani .
C51 C 0.6793(5) 0.6191(3) 0.50544(15) 0.0612 1.0000 Uani .
C52 C 0.7154(6) 0.7189(4) 0.4995(3) 0.0899 1.0000 Uani .
C53 C 0.8014(7) 0.7500(4) 0.4618(3) 0.0969 1.0000 Uani .
C54 C 0.8539(6) 0.6825(4) 0.4298(2) 0.0810 1.0000 Uani .
C55 C 0.8171(5) 0.5822(3) 0.43431(15) 0.0578 1.0000 Uani .
C60 C -0.2366(13) 0.4598(7) 0.1590(4) 0.1527 1.0000 Uani U
C61 C -0.1045(9) 0.3836(7) 0.1545(2) 0.1198 1.0000 Uani U
C62 C 0.0144(14) 0.3821(10) 0.1947(3) 0.1608 1.0000 Uani U
C63 C 0.0835(17) 0.2984(11) 0.2046(4) 0.2004 1.0000 Uani U
H11 H 0.3444 0.5543 0.4678 0.0526 1.0000 Uiso .
H12 H 0.1963 0.5010 0.4401 0.0526 1.0000 Uiso .
H21 H 0.5428 0.4054 0.3723 0.0464 1.0000 Uiso .
H22 H 0.5320 0.2862 0.3824 0.0464 1.0000 Uiso .
H121 H 0.4646 0.6866 0.4336 0.0649 1.0000 Uiso .
H131 H 0.5359 0.7802 0.3686 0.0799 1.0000 Uiso .
H151 H 0.5595 0.7951 0.2824 0.1005 1.0000 Uiso .
H161 H 0.5217 0.7253 0.2089 0.1157 1.0000 Uiso .
H171 H 0.3925 0.5683 0.2000 0.0965 1.0000 Uiso .
H181 H 0.2954 0.4804 0.2651 0.0745 1.0000 Uiso .
H221 H 0.2869 0.1931 0.3680 0.0561 1.0000 Uiso .
H231 H 0.0210 0.1856 0.3390 0.0667 1.0000 Uiso .
H251 H -0.2234 0.2720 0.3076 0.0791 1.0000 Uiso .
H261 H -0.3576 0.4173 0.2874 0.0870 1.0000 Uiso .
H271 H -0.2253 0.5766 0.2955 0.0821 1.0000 Uiso .
H281 H 0.0417 0.5858 0.3233 0.0676 1.0000 Uiso .
H301 H 0.8320 0.3655 0.4172 0.0705 1.0000 Uiso .
H302 H 0.9348 0.3624 0.4651 0.0705 1.0000 Uiso .
H303 H 0.8003 0.2767 0.4544 0.0705 1.0000 Uiso .
H401 H 0.5907 0.4285 0.5548 0.0773 1.0000 Uiso .
H402 H 0.7829 0.4021 0.5517 0.0773 1.0000 Uiso .
H403 H 0.6484 0.3164 0.5410 0.0773 1.0000 Uiso .
H511 H 0.6182 0.5962 0.5332 0.0734 1.0000 Uiso .
H521 H 0.6785 0.7684 0.5229 0.1079 1.0000 Uiso .
H531 H 0.8260 0.8222 0.4577 0.1163 1.0000 Uiso .
H541 H 0.9193 0.7056 0.4029 0.0972 1.0000 Uiso .
H551 H 0.8532 0.5332 0.4106 0.0693 1.0000 Uiso .
H601 H -0.2230 0.4969 0.1886 0.1833 1.0000 Uiso .
H602 H -0.2304 0.5074 0.1327 0.1833 1.0000 Uiso .
H603 H -0.3440 0.4259 0.1588 0.1833 1.0000 Uiso .
H621 H -0.0457 0.4043 0.2227 0.1930 1.0000 Uiso .
H622 H 0.1019 0.4310 0.1876 0.1930 1.0000 Uiso .
H631 H 0.1577 0.3078 0.2314 0.2405 1.0000 Uiso .
H632 H -0.0008 0.2480 0.2126 0.2405 1.0000 Uiso .
H633 H 0.1468 0.2748 0.1774 0.2405 1.0000 Uiso .

loop_
_atom_site_aniso_label
_atom_site_aniso_U_11
_atom_site_aniso_U_22
_atom_site_aniso_U_33
_atom_site_aniso_U_23
_atom_site_aniso_U_13
_atom_site_aniso_U_12
As1 0.03612(13) 0.04375(16) 0.03428(13) 0.00547(15) -0.00236(14) -0.00289(15)
P1 0.0364(4) 0.0437(4) 0.0389(4) 0.0055(3) -0.0042(3) -0.0002(4)
P2 0.0461(5) 0.0434(5) 0.0457(5) 0.0027(4) -0.0021(4) -0.0008(4)
F1 0.101(2) 0.091(2) 0.0756(18) -0.0301(16) 0.0132(14) -0.0019(16)
F2 0.0731(16) 0.096(2) 0.094(2) 0.0049(16) -0.0263(16) 0.0229(15)
F3 0.084(2) 0.0848(19) 0.125(3) 0.0326(19) 0.022(2) -0.0199(15)
F4 0.109(2) 0.0769(18) 0.0818(19) -0.0306(15) -0.0081(17) 0.0179(17)
F5 0.0688(15) 0.102(2) 0.0723(15) 0.0115(17) -0.0212(16) 0.0068(14)
F6 0.0932(19) 0.0793(17) 0.101(2) 0.0284(18) 0.0306(16) -0.0155(17)
O1 0.106(4) 0.338(10) 0.228(7) -0.173(7) -0.014(5) 0.032(6)
C1 0.0413(17) 0.056(2) 0.0341(17) -0.0017(13) -0.0009(13) 0.0113(15)
C2 0.0390(15) 0.0441(18) 0.0328(14) 0.0013(12) 0.0007(12) 0.0049(12)
C10 0.0356(16) 0.0475(19) 0.0403(17) 0.0090(14) -0.0012(14) 0.0077(14)
C11 0.0368(15) 0.0421(19) 0.0474(18) 0.0051(15) -0.0044(14) 0.0076(13)
C12 0.049(2) 0.0465(19) 0.066(2) 0.0042(17) -0.0054(19) 0.0037(17)
C13 0.055(2) 0.044(2) 0.101(4) 0.020(2) -0.014(2) -0.0004(18)
C14 0.041(2) 0.064(3) 0.079(3) 0.034(2) -0.0009(18) 0.0085(17)
C15 0.060(3) 0.087(3) 0.104(4) 0.059(3) 0.006(3) 0.009(2)
C16 0.068(3) 0.137(5) 0.085(4) 0.072(4) 0.023(3) 0.029(3)
C17 0.068(3) 0.121(5) 0.052(2) 0.039(3) 0.013(2) 0.029(3)
C18 0.049(2) 0.092(3) 0.045(2) 0.018(2) 0.0077(17) 0.022(2)
C19 0.0402(18) 0.061(2) 0.0462(18) 0.0170(16) 0.0025(13) 0.0173(15)
C20 0.0362(16) 0.052(2) 0.0316(15) -0.0011(13) 0.0020(13) 0.0055(14)
C21 0.0376(16) 0.0523(19) 0.0285(14) 0.0021(12) 0.0049(12) 0.0053(13)
C22 0.048(2) 0.055(2) 0.0376(18) -0.0001(15) -0.0014(15) -0.0016(16)
C23 0.052(2) 0.066(2) 0.0486(19) -0.0064(17) -0.001(2) -0.013(2)
C24 0.0376(18) 0.080(3) 0.0389(18) -0.0055(17) 0.0009(15) -0.0041(19)
C25 0.042(2) 0.104(4) 0.051(2) -0.006(2) -0.0013(18) -0.010(2)
C26 0.0349(18) 0.130(4) 0.052(2) -0.005(3) -0.0029(17) 0.007(3)
C27 0.045(2) 0.111(4) 0.049(2) -0.002(2) 0.0008(18) 0.026(3)
C28 0.044(2) 0.082(3) 0.0426(19) -0.0019(19) -0.0036(16) 0.0208(19)
C29 0.0398(16) 0.074(2) 0.0288(14) -0.0007(14) 0.0041(15) 0.012(2)
C30 0.0440(18) 0.051(2) 0.082(3) -0.010(2) -0.006(2) 0.0047(15)
C40 0.055(2) 0.093(3) 0.0452(19) 0.021(2) -0.0149(15) -0.009(2)
C50 0.0389(17) 0.0446(18) 0.0470(18) -0.0019(15) -0.0075(14) -0.0004(14)
C51 0.0488(19) 0.061(2) 0.074(2) -0.016(2) -0.0122(18) 0.007(2)
C52 0.063(3) 0.058(3) 0.149(6) -0.040(3) -0.029(3) 0.004(2)
C53 0.064(3) 0.046(2) 0.181(7) 0.001(4) -0.036(4) -0.011(2)
C54 0.069(3) 0.068(3) 0.106(4) 0.032(3) -0.014(3) -0.022(2)
C55 0.056(2) 0.055(2) 0.063(2) 0.0118(18) -0.0050(18) -0.0032(19)
C60 0.144(7) 0.118(6) 0.196(9) 0.015(6) -0.009(7) 0.050(5)
C61 0.107(5) 0.167(6) 0.086(4) -0.046(4) 0.024(4) -0.004(5)
C62 0.159(7) 0.218(9) 0.106(5) 0.000(7) 0.034(5) 0.056(7)
C63 0.206(10) 0.240(12) 0.155(9) -0.022(9) 0.015(8) 0.099(10)

loop_
_atom_type_symbol
_atom_type_scat_dispersion_real
_atom_type_scat_dispersion_imag
_atom_type_scat_Cromer_Mann_a1
_atom_type_scat_Cromer_Mann_b1
_atom_type_scat_Cromer_Mann_a2
_atom_type_scat_Cromer_Mann_b2
_atom_type_scat_Cromer_Mann_a3
_atom_type_scat_Cromer_Mann_b3
_atom_type_scat_Cromer_Mann_a4
_atom_type_scat_Cromer_Mann_b4
_atom_type_scat_Cromer_Mann_c
_atom_type_scat_source
'C   ' 0.0033 0.0016 2.3100 20.8439 1.0200 10.2075 1.5886 0.5687 0.8650 51.6512 0.2156 International_Tables_Vol_IV_Table_2.2B
'H   ' 0.0000 0.0000 0.4930 10.5109 0.3229 26.1257 0.1402 3.1424 0.0408 57.7998 0.0030 International_Tables_Vol_IV_Table_2.2B
'As  ' 0.0499 2.0058 16.6723 2.6345 6.0701 0.2647 3.4313 12.9479 4.2779 47.7972 2.5310 International_Tables_Vol_IV_Table_2.2B
'F   ' 0.0171 0.0103 3.5392 10.2825 2.6412 4.2944 1.5170 0.2615 1.0243 26.1476 0.2776 International_Tables_Vol_IV_Table_2.2B
'O   ' 0.0106 0.0060 3.0485 13.2771 2.2868 5.7011 1.5463 0.3239 0.8670 32.9089 0.2508 International_Tables_Vol_IV_Table_2.2B
'P   ' 0.1023 0.0942 6.4345 1.9067 4.1791 27.1570 1.7800 0.5260 1.4908 68.1645 1.1149 International_Tables_Vol_IV_Table_2.2B

loop_
_exptl_crystal_face_index_h
_exptl_crystal_face_index_k
_exptl_crystal_face_index_l
_exptl_crystal_face_perp_dist
1 17 3 0.079
-1 -17 -3 0.111
-11 12 1 0.128
-8 -5 -1 0.139
5 -1 0 0.200
0 0 -1 0.042
0 0 1 0.051

loop_
_geom_angle_atom_site_label_1
_geom_angle_atom_site_label_2
_geom_angle_atom_site_label_3
_geom_angle
_geom_angle_publ_flag
P1 As1 C1 102.08(11) yes
P1 As1 C2 99.46(10) yes
C1 As1 C2 97.38(13) yes
As1 P1 C30 109.98(13) yes
As1 P1 C40 105.12(14) yes
C30 P1 C40 106.8(2) yes
As1 P1 C50 116.06(11) yes
C30 P1 C50 108.73(18) yes
C40 P1 C50 109.8(2) yes
F1 P2 F2 88.14(17) yes
F1 P2 F3 88.21(19) yes
F2 P2 F3 90.88(18) yes
F1 P2 F4 178.69(19) yes
F2 P2 F4 90.81(18) yes
F3 P2 F4 91.0(2) yes
F1 P2 F5 90.66(17) yes
F2 P2 F5 178.38(17) yes
F3 P2 F5 90.16(18) yes
F4 P2 F5 90.41(17) yes
F1 P2 F6 89.82(18) yes
F2 P2 F6 89.08(18) yes
F3 P2 F6 178.0(2) yes
F4 P2 F6 90.94(19) yes
F5 P2 F6 89.84(17) yes
As1 C1 C11 117.4(2) yes
As1 C1 H11 107.445 no
C11 C1 H11 107.446 no
As1 C1 H12 107.445 no
C11 C1 H12 107.446 no
H11 C1 H12 109.467 no
As1 C2 C21 102.2(2) yes
As1 C2 H21 111.263 no
C21 C2 H21 111.263 no
As1 C2 H22 111.263 no
C21 C2 H22 111.263 no
H21 C2 H22 109.467 no
C11 C10 C19 119.2(3) yes
C11 C10 C20 120.7(3) yes
C19 C10 C20 120.1(3) yes
C1 C11 C10 120.8(3) yes
C1 C11 C12 118.8(3) yes
C10 C11 C12 120.4(3) yes
C11 C12 C13 121.0(4) yes
C11 C12 H121 119.482 no
C13 C12 H121 119.482 no
C12 C13 C14 120.6(4) yes
C12 C13 H131 119.698 no
C14 C13 H131 119.698 no
C13 C14 C15 122.1(5) yes
C13 C14 C19 119.2(4) yes
C15 C14 C19 118.7(5) yes
C14 C15 C16 120.5(5) yes
C14 C15 H151 119.726 no
C16 C15 H151 119.726 no
C15 C16 C17 120.9(4) yes
C15 C16 H161 119.545 no
C17 C16 H161 119.545 no
C16 C17 C18 120.4(5) yes
C16 C17 H171 119.790 no
C18 C17 H171 119.790 no
C17 C18 C19 120.4(5) yes
C17 C18 H181 119.795 no
C19 C18 H181 119.795 no
C10 C19 C18 121.6(4) yes
C10 C19 C14 119.4(4) yes
C18 C19 C14 118.9(4) yes
C10 C20 C21 119.1(3) yes
C10 C20 C29 121.0(3) yes
C21 C20 C29 119.8(3) yes
C2 C21 C20 120.3(3) yes
C2 C21 C22 119.4(3) yes
C20 C21 C22 120.2(3) yes
C21 C22 C23 120.7(4) yes
C21 C22 H221 119.643 no
C23 C22 H221 119.643 no
C22 C23 C24 120.7(4) yes
C22 C23 H231 119.651 no
C24 C23 H231 119.651 no
C23 C24 C25 122.5(4) yes
C23 C24 C29 119.3(3) yes
C25 C24 C29 118.1(4) yes
C24 C25 C26 122.0(5) yes
C24 C25 H251 118.978 no
C26 C25 H251 118.978 no
C25 C26 C27 120.1(4) yes
C25 C26 H261 119.944 no
C27 C26 H261 119.944 no
C26 C27 C28 120.2(5) yes
C26 C27 H271 119.893 no
C28 C27 H271 119.893 no
C27 C28 C29 121.1(5) yes
C27 C28 H281 119.461 no
C29 C28 H281 119.461 no
C24 C29 C28 118.4(3) yes
C24 C29 C20 119.2(3) yes
C28 C29 C20 122.4(4) yes
P1 C30 H301 109.467 no
P1 C30 H302 109.467 no
H301 C30 H302 109.475 no
P1 C30 H303 109.467 no
H301 C30 H303 109.476 no
H302 C30 H303 109.476 no
P1 C40 H401 109.467 no
P1 C40 H402 109.467 no
H401 C40 H402 109.475 no
P1 C40 H403 109.467 no
H401 C40 H403 109.476 no
H402 C40 H403 109.476 no
P1 C50 C51 119.7(3) yes
P1 C50 C55 119.4(3) yes
C51 C50 C55 120.8(4) yes
C50 C51 C52 119.2(5) yes
C50 C51 H511 120.418 no
C52 C51 H511 120.418 no
C51 C52 C53 120.4(5) yes
C51 C52 H521 119.779 no
C53 C52 H521 119.780 no
C52 C53 C54 120.2(4) yes
C52 C53 H531 119.879 no
C54 C53 H531 119.879 no
C53 C54 C55 120.6(5) yes
C53 C54 H541 119.677 no
C55 C54 H541 119.677 no
C50 C55 C54 118.6(5) yes
C50 C55 H551 120.685 no
C54 C55 H551 120.685 no
C61 C60 H601 109.467 no
C61 C60 H602 109.467 no
H601 C60 H602 109.476 no
C61 C60 H603 109.467 no
H601 C60 H603 109.476 no
H602 C60 H603 109.476 no
C60 C61 O1 124.0(9) yes
C60 C61 C62 114.2(7) yes
O1 C61 C62 121.8(10) yes
C61 C62 C63 117.7(12) yes
C61 C62 H621 107.376 no
C63 C62 H621 107.376 no
C61 C62 H622 107.376 no
C63 C62 H622 107.376 no
H621 C62 H622 109.467 no
C62 C63 H631 109.467 no
C62 C63 H632 109.467 no
H631 C63 H632 109.475 no
C62 C63 H633 109.467 no
H631 C63 H633 109.476 no
H632 C63 H633 109.476 no

loop_
_geom_bond_atom_site_label_1
_geom_bond_atom_site_label_2
_geom_bond_distance
_geom_bond_publ_flag
As1 P1 2.3382(9) yes
As1 C1 2.000(3) yes
As1 C2 1.987(3) yes
P1 C30 1.800(4) yes
P1 C40 1.803(4) yes
P1 C50 1.792(4) yes
P2 F1 1.601(3) yes
P2 F2 1.592(3) yes
P2 F3 1.570(3) yes
P2 F4 1.575(3) yes
P2 F5 1.586(3) yes
P2 F6 1.573(3) yes
O1 C61 1.109(8) yes
C1 C11 1.515(5) yes
C1 H11 1.000 no
C1 H12 1.000 no
C2 C21 1.499(5) yes
C2 H21 1.000 no
C2 H22 1.000 no
C10 C11 1.388(5) yes
C10 C19 1.432(5) yes
C10 C20 1.489(5) yes
C11 C12 1.405(5) yes
C12 C13 1.359(6) yes
C12 H121 1.000 no
C13 C14 1.418(7) yes
C13 H131 1.000 no
C14 C15 1.433(6) yes
C14 C19 1.414(6) yes
C15 C16 1.368(9) yes
C15 H151 1.000 no
C16 C17 1.393(9) yes
C16 H161 1.000 no
C17 C18 1.381(6) yes
C17 H171 1.000 no
C18 C19 1.428(6) yes
C18 H181 1.000 no
C20 C21 1.383(5) yes
C20 C29 1.425(5) yes
C21 C22 1.416(5) yes
C22 C23 1.370(6) yes
C22 H221 1.000 no
C23 C24 1.403(6) yes
C23 H231 1.000 no
C24 C25 1.431(6) yes
C24 C29 1.430(6) yes
C25 C26 1.342(8) yes
C25 H251 1.000 no
C26 C27 1.422(8) yes
C26 H261 1.000 no
C27 C28 1.367(6) yes
C27 H271 1.000 no
C28 C29 1.427(5) yes
C28 H281 1.000 no
C30 H301 1.000 no
C30 H302 1.000 no
C30 H303 1.000 no
C40 H401 1.000 no
C40 H402 1.000 no
C40 H403 1.000 no
C50 C51 1.383(6) yes
C50 C55 1.393(5) yes
C51 C52 1.387(8) yes
C51 H511 1.000 no
C52 C53 1.373(10) yes
C52 H521 1.000 no
C53 C54 1.373(9) yes
C53 H531 1.000 no
C54 C55 1.389(7) yes
C54 H541 1.000 no
C55 H551 1.000 no
C60 C61 1.505(12) yes
C60 H601 1.000 no
C60 H602 1.000 no
C60 H603 1.000 no
C61 C62 1.528(13) yes
C62 C63 1.296(14) yes
C62 H621 1.000 no
C62 H622 1.000 no
C63 H631 1.000 no
C63 H632 1.000 no
C63 H633 1.000 no

loop_
_geom_contact_atom_site_label_1
_geom_contact_atom_site_label_2
_geom_contact_distance
_geom_contact_site_symmetry_2
_geom_contact_publ_flag
As1 F5 3.346(3) 2_456 no

loop_
_geom_torsion_atom_site_label_1
_geom_torsion_atom_site_label_2
_geom_torsion_atom_site_label_3
_geom_torsion_atom_site_label_4
_geom_torsion
_geom_torsion_publ_flag
C1 As1 P1 C30 -135.98(19) no
C1 As1 P1 C40 109.37(19) no
C1 As1 P1 C50 -12.07(16) no
C2 As1 P1 C30 -36.26(18) no
C2 As1 P1 C40 -150.90(19) no
C2 As1 P1 C50 87.65(15) no
P1 As1 C1 C11 78.8(2) no
C2 As1 C1 C11 -22.5(3) no
P1 As1 C2 C21 -166.02(19) no
C1 As1 C2 C21 -62.4(2) no
As1 P1 C50 C55 -94.6(3) no
C30 P1 C50 C51 -151.5(3) no
C30 P1 C50 C55 29.9(4) no
C40 P1 C50 C51 -35.0(4) no
C40 P1 C50 C55 146.4(3) no
As1 P1 C50 C51 83.9(3) no
As1 C1 C11 C10 64.2(4) no
As1 C1 C11 C12 -117.1(3) no
As1 C2 C21 C22 -92.7(3) no
As1 C2 C21 C20 83.6(3) no
C11 C10 C20 C21 -66.2(4) no
C19 C10 C20 C21 112.0(4) no
C19 C10 C20 C29 -70.0(4) no
C11 C10 C20 C29 111.8(4) no
C20 C10 C19 C14 178.1(3) no
C20 C10 C19 C18 -3.6(5) no
C19 C10 C11 C1 -177.5(3) no
C19 C10 C11 C12 3.8(5) no
C20 C10 C11 C1 0.7(5) no
C20 C10 C11 C12 -178.0(3) no
C11 C10 C19 C14 -3.6(5) no
C11 C10 C19 C18 174.7(4) no
C10 C11 C12 C13 -1.1(6) no
C1 C11 C12 C13 -179.8(4) no
C11 C12 C13 C14 -1.9(6) no
C12 C13 C14 C15 -176.4(4) no
C12 C13 C14 C19 1.9(6) no
C13 C14 C15 C16 176.8(5) no
C19 C14 C15 C16 -1.6(7) no
C15 C14 C19 C18 0.9(5) no
C15 C14 C19 C10 179.2(4) no
C13 C14 C19 C10 0.8(5) no
C13 C14 C19 C18 -177.5(4) no
C14 C15 C16 C17 0.9(8) no
C15 C16 C17 C18 0.7(9) no
C16 C17 C18 C19 -1.4(8) no
C17 C18 C19 C14 0.6(6) no
C17 C18 C19 C10 -177.7(4) no
C10 C20 C21 C2 4.0(5) no
C29 C20 C21 C22 2.2(5) no
C10 C20 C29 C24 -179.3(3) no
C10 C20 C29 C28 -1.4(5) no
C21 C20 C29 C24 -1.3(5) no
C21 C20 C29 C28 176.6(3) no
C10 C20 C21 C22 -179.8(3) no
C29 C20 C21 C2 -174.1(3) no
C20 C21 C22 C23 -1.6(5) no
C2 C21 C22 C23 174.7(3) no
C21 C22 C23 C24 0.0(6) no
C22 C23 C24 C29 0.9(6) no
C22 C23 C24 C25 -179.7(4) no
C23 C24 C25 C26 178.9(4) no
C29 C24 C25 C26 -1.8(6) no
C23 C24 C29 C20 -0.3(5) no
C25 C24 C29 C28 2.4(5) no
C23 C24 C29 C28 -178.2(3) no
C25 C24 C29 C20 -179.6(3) no
C24 C25 C26 C27 0.3(7) no
C25 C26 C27 C28 0.5(6) no
C26 C27 C28 C29 0.2(6) no
C27 C28 C29 C20 -179.6(3) no
C27 C28 C29 C24 -1.7(5) no
C51 C50 C55 C54 -0.3(6) no
P1 C50 C55 C54 178.2(3) no
P1 C50 C51 C52 -177.0(4) no
C55 C50 C51 C52 1.5(6) no
C50 C51 C52 C53 -1.0(8) no
C51 C52 C53 C54 -0.6(9) no
C52 C53 C54 C55 1.8(9) no
C53 C54 C55 C50 -1.3(7) no
O1 C61 C62 C63 -29.8(15) no
C60 C61 C62 C63 150.6(10) no
